data_7119445
loop_
_publ_author_name
'Xu, Hui'
'Zhou, Bei'
'Zhou, Pan'
'Zhou, Jie'
'Shen, Yuehai'
'Yu, Fu-Chao'
'Lu, Ling-Ling'

_publ_section_title
;
 Insights into the unexpected chemoselectivity in Br\/onsted acid catalyzed
 cyclization of isatins with enaminones: convenient synthesis of
 pyrrolo[3,4-c]quinolin-1-ones and spirooxindoles
;
_journal_coden_ASTM CHCOFS
_journal_issue 51
_journal_name_full
;
 Chemical Communications (Cambridge, United Kingdom)
;
_journal_page_first 8002
_journal_page_last 8005
_journal_paper_doi 10.1039/c6cc02659a
_journal_volume 52
_journal_year 2016
_chemical_formula_sum 'C31 H21 F N4 O4'
_chemical_formula_weight 532.52
_space_group_IT_number 9
_symmetry_cell_setting monoclinic
_symmetry_space_group_name_Hall 'C -2yc'
_symmetry_space_group_name_H-M 'C 1 c 1'
_atom_sites_solution_hydrogens geom
_atom_sites_solution_primary direct
_atom_sites_solution_secondary difmap
_audit_creation_method SHELXL-97
_audit_update_record
;
2015-10-13 deposited with the CCDC.
2016-05-25 downloaded from the CCDC.
;
_cell_angle_alpha 90.00
_cell_angle_beta 92.660(6)
_cell_angle_gamma 90.00
_cell_formula_units_Z 4
_cell_length_a 6.522(3)
_cell_length_b 19.035(8)
_cell_length_c 20.250(8)
_cell_measurement_reflns_used 882
_cell_measurement_temperature 293(2)
_cell_measurement_theta_max 18.57
_cell_measurement_theta_min 2.36
_cell_volume 2511.3(19)
_computing_cell_refinement 'Bruker SMART'
_computing_data_collection 'Bruker SMART'
_computing_data_reduction 'Bruker SAINT'
_computing_molecular_graphics 'Bruker SHELXTL'
_computing_publication_material 'Bruker SHELXTL'
_computing_structure_refinement 'SHELXL-97 (Sheldrick, 1997)'
_computing_structure_solution 'SHELXS-97 (Sheldrick, 1990)'
_diffrn_ambient_temperature 293(2)
_diffrn_measured_fraction_theta_full 1.000
_diffrn_measured_fraction_theta_max 1.000
_diffrn_measurement_device_type 'CCD area detector'
_diffrn_measurement_method 'phi and omega scans'
_diffrn_radiation_monochromator graphite
_diffrn_radiation_source 'fine-focus sealed tube'
_diffrn_radiation_type MoK\a
_diffrn_radiation_wavelength 0.71073
_diffrn_reflns_av_R_equivalents 0.0730
_diffrn_reflns_av_sigmaI/netI 0.1088
_diffrn_reflns_limit_h_max 7
_diffrn_reflns_limit_h_min -7
_diffrn_reflns_limit_k_max 22
_diffrn_reflns_limit_k_min -22
_diffrn_reflns_limit_l_max 24
_diffrn_reflns_limit_l_min -24
_diffrn_reflns_number 9923
_diffrn_reflns_theta_full 25.15
_diffrn_reflns_theta_max 25.15
_diffrn_reflns_theta_min 2.01
_exptl_absorpt_coefficient_mu 0.100
_exptl_absorpt_correction_T_max 0.9841
_exptl_absorpt_correction_T_min 0.9705
_exptl_crystal_colour yellow
_exptl_crystal_density_diffrn 1.408
_exptl_crystal_density_method 'not measured'
_exptl_crystal_description block
_exptl_crystal_F_000 1104
_exptl_crystal_size_max 0.30
_exptl_crystal_size_mid 0.18
_exptl_crystal_size_min 0.16
_refine_diff_density_max 0.187
_refine_diff_density_min -0.174
_refine_diff_density_rms 0.042
_refine_ls_abs_structure_details 'Flack H D (1983), Acta Cryst. A39, 876-881'
_refine_ls_abs_structure_Flack 0.6(15)
_refine_ls_extinction_coef 0.0052(5)
_refine_ls_extinction_expression Fc^*^=kFc[1+0.001xFc^2^\l^3^/sin(2\q)]^-1/4^
_refine_ls_extinction_method SHELXL
_refine_ls_goodness_of_fit_ref 0.987
_refine_ls_hydrogen_treatment mixed
_refine_ls_matrix_type full
_refine_ls_number_parameters 363
_refine_ls_number_reflns 4444
_refine_ls_number_restraints 2
_refine_ls_restrained_S_all 0.987
_refine_ls_R_factor_all 0.1205
_refine_ls_R_factor_gt 0.0554
_refine_ls_shift/su_max 0.000
_refine_ls_shift/su_mean 0.000
_refine_ls_structure_factor_coef Fsqd
_refine_ls_weighting_details 'calc w=1/[\s^2^(Fo^2^)+(0.0440P)^2^+0.0000P] where P=(Fo^2^+2Fc^2^)/3'
_refine_ls_weighting_scheme calc
_refine_ls_wR_factor_gt 0.1024
_refine_ls_wR_factor_ref 0.1328
_reflns_number_gt 2431
_reflns_number_total 4444
_reflns_threshold_expression >2sigma(I)
_cod_data_source_file c6cc02659a2.cif
_cod_data_source_block 1a
_cod_original_cell_volume 2511.2(17)
_cod_original_sg_symbol_H-M Cc
_cod_database_code 7119445

loop_
_symmetry_equiv_pos_as_xyz
'x, y, z'
'x, -y, z+1/2'
'x+1/2, y+1/2, z'
'x+1/2, -y+1/2, z+1/2'

loop_
_atom_site_label
_atom_site_type_symbol
_atom_site_fract_x
_atom_site_fract_y
_atom_site_fract_z
_atom_site_U_iso_or_equiv
_atom_site_adp_type
_atom_site_occupancy
_atom_site_symmetry_multiplicity
_atom_site_calc_flag
_atom_site_refinement_flags
_atom_site_disorder_assembly
_atom_site_disorder_group
F1 F 1.1842(5) 0.39279(16) 0.21184(18) 0.0832(11) Uani 1 1 d . . .
N5 N 0.7144(7) 0.2196(2) 0.54782(19) 0.0588(12) Uani 1 1 d . . .
N6 N 0.4667(5) 0.2484(2) 0.16793(18) 0.0438(10) Uani 1 1 d . . .
H6 H 0.3494 0.2609 0.1507 0.053 Uiso 1 1 calc R . .
N7 N 1.0438(13) -0.0427(3) -0.0104(3) 0.096(2) Uani 1 1 d . . .
N8 N 1.0045(6) 0.07447(19) 0.28079(17) 0.0424(10) Uani 1 1 d . . .
O1 O 0.4589(5) 0.23016(18) 0.31572(16) 0.0600(10) Uani 1 1 d . . .
O2 O 0.3977(5) 0.13252(19) 0.18668(17) 0.0602(10) Uani 1 1 d . . .
O3 O 0.7506(6) 0.1741(2) 0.07907(17) 0.0787(13) Uani 1 1 d . . .
O4 O 1.5042(7) -0.13803(19) 0.3836(3) 0.1012(16) Uani 1 1 d . . .
C1 C 0.5344(8) 0.2009(3) 0.5208(2) 0.0585(14) Uani 1 1 d . . .
H1 H 0.4269 0.1933 0.5485 0.070 Uiso 1 1 calc R . .
C2 C 0.4968(8) 0.1919(3) 0.4538(2) 0.0492(13) Uani 1 1 d . . .
H2 H 0.3667 0.1793 0.4372 0.059 Uiso 1 1 calc R . .
C3 C 0.6554(7) 0.2020(2) 0.4116(2) 0.0374(11) Uani 1 1 d . . .
C4 C 0.8452(7) 0.2211(2) 0.4389(2) 0.0472(13) Uani 1 1 d . . .
H4 H 0.9565 0.2277 0.4125 0.057 Uiso 1 1 calc R . .
C5 C 0.8653(9) 0.2300(2) 0.5073(3) 0.0543(13) Uani 1 1 d . . .
H5 H 0.9922 0.2442 0.5255 0.065 Uiso 1 1 calc R . .
C6 C 0.6143(7) 0.2005(2) 0.3377(2) 0.0392(11) Uani 1 1 d . . .
C7 C 0.7542(6) 0.1646(2) 0.2941(2) 0.0358(11) Uani 1 1 d . . .
C8 C 0.8859(6) 0.1155(2) 0.3187(2) 0.0395(11) Uani 1 1 d . . .
H8 H 0.8964 0.1094 0.3643 0.047 Uiso 1 1 calc R . .
C9 C 0.9779(7) 0.0796(2) 0.2134(2) 0.0408(12) Uani 1 1 d . . .
H9 H 1.0491 0.0483 0.1876 0.049 Uiso 1 1 calc R . .
C10 C 0.8552(7) 0.1269(2) 0.1826(2) 0.0380(11) Uani 1 1 d . . .
C11 C 0.7371(6) 0.1820(2) 0.2204(2) 0.0351(11) Uani 1 1 d . . .
C12 C 0.5106(7) 0.1831(3) 0.1911(2) 0.0433(12) Uani 1 1 d . . .
C13 C 0.6390(7) 0.2931(2) 0.1758(2) 0.0405(11) Uani 1 1 d . . .
C14 C 0.8016(7) 0.2568(2) 0.2069(2) 0.0369(11) Uani 1 1 d . . .
C15 C 0.9881(7) 0.2904(2) 0.2198(2) 0.0465(12) Uani 1 1 d . . .
H15 H 1.0989 0.2676 0.2409 0.056 Uiso 1 1 calc R . .
C16 C 1.0002(9) 0.3592(3) 0.1997(3) 0.0558(14) Uani 1 1 d . . .
C17 C 0.8432(9) 0.3955(3) 0.1695(3) 0.0620(16) Uani 1 1 d . . .
H17 H 0.8611 0.4421 0.1572 0.074 Uiso 1 1 calc R . .
C18 C 0.6557(8) 0.3624(3) 0.1571(2) 0.0545(14) Uani 1 1 d . . .
H18 H 0.5452 0.3861 0.1368 0.065 Uiso 1 1 calc R . .
C19 C 0.8382(7) 0.1269(3) 0.1104(2) 0.0486(13) Uani 1 1 d . . .
C20 C 0.9209(8) 0.0661(2) 0.0725(2) 0.0452(12) Uani 1 1 d . . .
C21 C 1.1116(9) 0.0653(3) 0.0472(3) 0.0783(18) Uani 1 1 d . . .
H21 H 1.2041 0.1014 0.0570 0.094 Uiso 1 1 calc R . .
C22 C 1.1662(12) 0.0100(4) 0.0065(4) 0.100(2) Uani 1 1 d . . .
H22 H 1.2973 0.0104 -0.0098 0.120 Uiso 1 1 calc R . .
C23 C 0.8629(15) -0.0417(3) 0.0141(4) 0.097(2) Uani 1 1 d . . .
H23 H 0.7730 -0.0781 0.0028 0.116 Uiso 1 1 calc R . .
C24 C 0.7948(10) 0.0107(3) 0.0565(3) 0.0793(18) Uani 1 1 d . . .
H24 H 0.6651 0.0078 0.0735 0.095 Uiso 1 1 calc R . .
C25 C 1.1381(7) 0.0209(3) 0.3091(2) 0.0424(12) Uani 1 1 d . . .
C26 C 1.0709(9) -0.0459(3) 0.3123(3) 0.0766(19) Uani 1 1 d . . .
H26 H 0.9372 -0.0565 0.2978 0.092 Uiso 1 1 calc R . .
C27 C 1.1974(11) -0.0984(3) 0.3367(4) 0.095(2) Uani 1 1 d . . .
H27 H 1.1514 -0.1446 0.3373 0.113 Uiso 1 1 calc R . .
C28 C 1.3915(9) -0.0821(3) 0.3600(3) 0.0563(14) Uani 1 1 d . . .
C29 C 1.4635(8) -0.0161(3) 0.3559(3) 0.0691(17) Uani 1 1 d . . .
H29 H 1.5978 -0.0054 0.3698 0.083 Uiso 1 1 calc R . .
C30 C 1.3313(8) 0.0362(3) 0.3301(3) 0.0683(17) Uani 1 1 d . . .
H30 H 1.3781 0.0822 0.3276 0.082 Uiso 1 1 calc R . .
C31 C 1.6951(11) -0.1298(3) 0.4119(4) 0.105(2) Uani 1 1 d . . .
H31A H 1.7912 -0.1224 0.3780 0.158 Uiso 1 1 calc R . .
H31B H 1.7327 -0.1712 0.4366 0.158 Uiso 1 1 calc R . .
H31C H 1.6966 -0.0900 0.4409 0.158 Uiso 1 1 calc R . .

loop_
_atom_site_aniso_label
_atom_site_aniso_U_11
_atom_site_aniso_U_22
_atom_site_aniso_U_33
_atom_site_aniso_U_23
_atom_site_aniso_U_13
_atom_site_aniso_U_12
F1 0.060(2) 0.069(2) 0.121(3) -0.0019(19) 0.009(2) -0.0217(17)
N5 0.055(3) 0.084(3) 0.037(3) -0.007(2) -0.001(2) 0.002(2)
N6 0.036(2) 0.057(3) 0.038(2) 0.0056(19) -0.0036(18) 0.008(2)
N7 0.141(6) 0.077(4) 0.071(4) -0.011(3) 0.013(4) 0.009(4)
N8 0.048(3) 0.051(3) 0.028(2) -0.0008(19) 0.0013(19) 0.017(2)
O1 0.061(2) 0.080(3) 0.0376(19) 0.0004(17) -0.0054(17) 0.026(2)
O2 0.047(2) 0.070(2) 0.063(2) 0.0013(19) -0.0027(18) -0.0157(18)
O3 0.115(3) 0.082(3) 0.038(2) 0.004(2) 0.002(2) 0.040(2)
O4 0.093(3) 0.061(3) 0.145(4) 0.011(3) -0.044(3) 0.020(2)
C1 0.048(3) 0.092(4) 0.036(3) 0.000(3) 0.009(3) 0.002(3)
C2 0.043(3) 0.068(4) 0.036(3) -0.001(2) 0.001(2) 0.003(2)
C3 0.044(3) 0.042(3) 0.026(2) -0.002(2) -0.004(2) 0.008(2)
C4 0.051(3) 0.051(3) 0.039(3) -0.008(2) 0.000(3) 0.000(2)
C5 0.057(3) 0.058(3) 0.047(3) -0.010(3) -0.010(3) -0.008(3)
C6 0.042(3) 0.041(3) 0.035(3) 0.003(2) -0.001(2) -0.001(2)
C7 0.032(3) 0.045(3) 0.031(2) -0.002(2) -0.001(2) 0.004(2)
C8 0.045(3) 0.043(3) 0.031(2) -0.004(2) -0.002(2) 0.002(2)
C9 0.044(3) 0.043(3) 0.036(3) -0.005(2) 0.002(2) 0.005(2)
C10 0.041(3) 0.041(3) 0.031(2) -0.005(2) 0.002(2) -0.002(2)
C11 0.034(3) 0.041(3) 0.030(2) 0.003(2) -0.004(2) 0.002(2)
C12 0.037(3) 0.058(3) 0.034(3) -0.002(2) -0.004(2) -0.002(3)
C13 0.039(3) 0.048(3) 0.034(3) 0.005(2) 0.001(2) 0.002(2)
C14 0.037(3) 0.040(3) 0.033(3) 0.001(2) 0.000(2) 0.004(2)
C15 0.038(3) 0.055(3) 0.047(3) -0.003(2) 0.003(2) -0.001(2)
C16 0.053(4) 0.049(3) 0.066(4) -0.003(3) 0.010(3) -0.013(3)
C17 0.064(4) 0.044(3) 0.079(4) 0.013(3) 0.012(3) 0.005(3)
C18 0.062(4) 0.055(3) 0.047(3) 0.012(3) -0.001(3) 0.012(3)
C19 0.058(3) 0.055(3) 0.032(3) -0.003(2) -0.001(2) 0.002(3)
C20 0.059(3) 0.052(3) 0.024(3) -0.003(2) 0.002(2) 0.001(3)
C21 0.074(4) 0.083(4) 0.080(4) -0.029(4) 0.020(4) -0.005(3)
C22 0.105(6) 0.104(6) 0.094(6) -0.014(5) 0.050(5) 0.010(5)
C23 0.140(8) 0.047(4) 0.101(6) -0.014(4) -0.017(6) -0.013(4)
C24 0.079(4) 0.058(4) 0.102(5) -0.006(4) 0.016(4) -0.015(3)
C25 0.051(3) 0.043(3) 0.034(3) 0.004(2) 0.000(2) 0.007(2)
C26 0.061(4) 0.056(4) 0.110(5) 0.011(3) -0.030(4) 0.000(3)
C27 0.082(5) 0.046(4) 0.150(7) -0.002(4) -0.049(5) 0.001(3)
C28 0.058(4) 0.043(3) 0.067(4) 0.003(3) -0.007(3) 0.020(3)
C29 0.051(4) 0.062(4) 0.093(5) 0.023(3) -0.015(3) 0.002(3)
C30 0.057(4) 0.049(3) 0.097(5) 0.024(3) -0.021(3) -0.010(3)
C31 0.091(6) 0.085(5) 0.136(7) 0.034(5) -0.039(5) 0.005(4)

loop_
_atom_type_symbol
_atom_type_description
_atom_type_scat_dispersion_real
_atom_type_scat_dispersion_imag
_atom_type_scat_source
C C 0.0033 0.0016 'International Tables Vol C Tables 4.2.6.8 and 6.1.1.4'
H H 0.0000 0.0000 'International Tables Vol C Tables 4.2.6.8 and 6.1.1.4'
N N 0.0061 0.0033 'International Tables Vol C Tables 4.2.6.8 and 6.1.1.4'
O O 0.0106 0.0060 'International Tables Vol C Tables 4.2.6.8 and 6.1.1.4'
F F 0.0171 0.0103 'International Tables Vol C Tables 4.2.6.8 and 6.1.1.4'

loop_
_geom_angle_atom_site_label_1
_geom_angle_atom_site_label_2
_geom_angle_atom_site_label_3
_geom_angle
_geom_angle_site_symmetry_1
_geom_angle_site_symmetry_3
C1 N5 C5 117.0(4) . .
C12 N6 C13 111.1(4) . .
C12 N6 H6 124.5 . .
C13 N6 H6 124.5 . .
C23 N7 C22 116.0(6) . .
C8 N8 C9 118.1(4) . .
C8 N8 C25 122.0(4) . .
C9 N8 C25 119.5(4) . .
C31 O4 C28 121.8(5) . .
N5 C1 C2 123.8(5) . .
N5 C1 H1 118.1 . .
C2 C1 H1 118.1 . .
C1 C2 C3 119.1(4) . .
C1 C2 H2 120.4 . .
C3 C2 H2 120.4 . .
C4 C3 C2 118.1(4) . .
C4 C3 C6 121.1(4) . .
C2 C3 C6 120.4(4) . .
C3 C4 C5 118.1(5) . .
C3 C4 H4 121.0 . .
C5 C4 H4 121.0 . .
N5 C5 C4 123.9(5) . .
N5 C5 H5 118.0 . .
C4 C5 H5 118.0 . .
O1 C6 C7 121.6(4) . .
O1 C6 C3 117.2(4) . .
C7 C6 C3 121.2(4) . .
C8 C7 C6 120.3(4) . .
C8 C7 C11 121.8(4) . .
C6 C7 C11 117.9(4) . .
C7 C8 N8 124.0(4) . .
C7 C8 H8 118.0 . .
N8 C8 H8 118.0 . .
C10 C9 N8 123.8(4) . .
C10 C9 H9 118.1 . .
N8 C9 H9 118.1 . .
C9 C10 C19 118.9(4) . .
C9 C10 C11 122.1(4) . .
C19 C10 C11 119.0(4) . .
C14 C11 C10 113.9(4) . .
C14 C11 C7 111.8(3) . .
C10 C11 C7 109.0(3) . .
C14 C11 C12 100.6(3) . .
C10 C11 C12 108.0(4) . .
C7 C11 C12 113.4(4) . .
O2 C12 N6 125.8(4) . .
O2 C12 C11 125.2(4) . .
N6 C12 C11 108.9(4) . .
C18 C13 C14 122.1(5) . .
C18 C13 N6 128.2(4) . .
C14 C13 N6 109.8(4) . .
C15 C14 C13 120.0(4) . .
C15 C14 C11 130.3(4) . .
C13 C14 C11 109.6(4) . .
C16 C15 C14 116.4(4) . .
C16 C15 H15 121.8 . .
C14 C15 H15 121.8 . .
C17 C16 F1 118.7(5) . .
C17 C16 C15 124.4(5) . .
F1 C16 C15 116.9(5) . .
C16 C17 C18 119.4(5) . .
C16 C17 H17 120.3 . .
C18 C17 H17 120.3 . .
C13 C18 C17 117.7(5) . .
C13 C18 H18 121.2 . .
C17 C18 H18 121.2 . .
O3 C19 C10 122.1(4) . .
O3 C19 C20 118.0(4) . .
C10 C19 C20 119.9(4) . .
C21 C20 C24 116.7(5) . .
C21 C20 C19 123.7(5) . .
C24 C20 C19 119.3(5) . .
C20 C21 C22 119.5(6) . .
C20 C21 H21 120.2 . .
C22 C21 H21 120.2 . .
N7 C22 C21 124.1(7) . .
N7 C22 H22 118.0 . .
C21 C22 H22 118.0 . .
N7 C23 C24 124.3(7) . .
N7 C23 H23 117.8 . .
C24 C23 H23 117.8 . .
C20 C24 C23 119.3(6) . .
C20 C24 H24 120.3 . .
C23 C24 H24 120.3 . .
C30 C25 C26 119.4(5) . .
C30 C25 N8 120.9(4) . .
C26 C25 N8 119.6(5) . .
C25 C26 C27 120.9(6) . .
C25 C26 H26 119.6 . .
C27 C26 H26 119.6 . .
C28 C27 C26 119.3(6) . .
C28 C27 H27 120.3 . .
C26 C27 H27 120.3 . .
C29 C28 C27 120.8(5) . .
C29 C28 O4 124.4(5) . .
C27 C28 O4 114.7(5) . .
C28 C29 C30 118.4(5) . .
C28 C29 H29 120.8 . .
C30 C29 H29 120.8 . .
C25 C30 C29 121.1(5) . .
C25 C30 H30 119.4 . .
C29 C30 H30 119.4 . .
O4 C31 H31A 109.5 . .
O4 C31 H31B 109.5 . .
H31A C31 H31B 109.5 . .
O4 C31 H31C 109.5 . .
H31A C31 H31C 109.5 . .
H31B C31 H31C 109.5 . .

loop_
_geom_bond_atom_site_label_1
_geom_bond_atom_site_label_2
_geom_bond_distance
_geom_bond_site_symmetry_2
F1 C16 1.372(5) .
N5 C1 1.321(6) .
N5 C5 1.326(6) .
N6 C12 1.354(6) .
N6 C13 1.413(6) .
N6 H6 0.8600 .
N7 C23 1.301(9) .
N7 C22 1.318(8) .
N8 C8 1.361(5) .
N8 C9 1.371(5) .
N8 C25 1.443(5) .
O1 C6 1.226(5) .
O2 C12 1.213(5) .
O3 C19 1.225(5) .
O4 C31 1.355(7) .
O4 C28 1.367(6) .
C1 C2 1.377(6) .
C1 H1 0.9300 .
C2 C3 1.386(6) .
C2 H2 0.9300 .
C3 C4 1.381(6) .
C3 C6 1.509(6) .
C4 C5 1.395(7) .
C4 H4 0.9300 .
C5 H5 0.9300 .
C6 C7 1.467(6) .
C7 C8 1.348(5) .
C7 C11 1.529(6) .
C8 H8 0.9300 .
C9 C10 1.341(5) .
C9 H9 0.9300 .
C10 C19 1.459(6) .
C10 C11 1.527(6) .
C11 C14 1.514(6) .
C11 C12 1.566(6) .
C13 C18 1.378(6) .
C13 C14 1.391(6) .
C14 C15 1.388(6) .
C15 C16 1.376(6) .
C15 H15 0.9300 .
C16 C17 1.356(6) .
C17 C18 1.388(7) .
C17 H17 0.9300 .
C18 H18 0.9300 .
C19 C20 1.503(6) .
C20 C21 1.368(7) .
C20 C24 1.367(7) .
C21 C22 1.392(8) .
C21 H21 0.9300 .
C22 H22 0.9300 .
C23 C24 1.400(9) .
C23 H23 0.9300 .
C24 H24 0.9300 .
C25 C30 1.343(6) .
C25 C26 1.347(7) .
C26 C27 1.374(8) .
C26 H26 0.9300 .
C27 C28 1.366(8) .
C27 H27 0.9300 .
C28 C29 1.345(7) .
C29 C30 1.401(7) .
C29 H29 0.9300 .
C30 H30 0.9300 .
C31 H31A 0.9600 .
C31 H31B 0.9600 .
C31 H31C 0.9600 .

loop_
_geom_torsion_atom_site_label_1
_geom_torsion_atom_site_label_2
_geom_torsion_atom_site_label_3
_geom_torsion_atom_site_label_4
_geom_torsion
_geom_torsion_site_symmetry_1
_geom_torsion_site_symmetry_2
_geom_torsion_site_symmetry_3
_geom_torsion_site_symmetry_4
C5 N5 C1 C2 -0.1(8) . . . .
N5 C1 C2 C3 0.9(8) . . . .
C1 C2 C3 C4 -0.2(7) . . . .
C1 C2 C3 C6 -173.3(4) . . . .
C2 C3 C4 C5 -1.0(6) . . . .
C6 C3 C4 C5 172.0(4) . . . .
C1 N5 C5 C4 -1.3(8) . . . .
C3 C4 C5 N5 1.8(7) . . . .
C4 C3 C6 O1 -131.0(5) . . . .
C2 C3 C6 O1 41.8(6) . . . .
C4 C3 C6 C7 49.4(6) . . . .
C2 C3 C6 C7 -137.8(5) . . . .
O1 C6 C7 C8 -159.9(4) . . . .
C3 C6 C7 C8 19.7(6) . . . .
O1 C6 C7 C11 17.0(6) . . . .
C3 C6 C7 C11 -163.4(4) . . . .
C6 C7 C8 N8 172.5(4) . . . .
C11 C7 C8 N8 -4.2(6) . . . .
C9 N8 C8 C7 -5.0(6) . . . .
C25 N8 C8 C7 -177.8(4) . . . .
C8 N8 C9 C10 6.1(6) . . . .
C25 N8 C9 C10 179.2(4) . . . .
N8 C9 C10 C19 -179.6(4) . . . .
N8 C9 C10 C11 2.0(7) . . . .
C9 C10 C11 C14 115.8(5) . . . .
C19 C10 C11 C14 -62.6(5) . . . .
C9 C10 C11 C7 -9.8(6) . . . .
C19 C10 C11 C7 171.8(4) . . . .
C9 C10 C11 C12 -133.4(4) . . . .
C19 C10 C11 C12 48.2(5) . . . .
C8 C7 C11 C14 -116.0(4) . . . .
C6 C7 C11 C14 67.2(5) . . . .
C8 C7 C11 C10 10.8(6) . . . .
C6 C7 C11 C10 -166.0(3) . . . .
C8 C7 C11 C12 131.2(4) . . . .
C6 C7 C11 C12 -45.7(5) . . . .
C13 N6 C12 O2 -174.5(5) . . . .
C13 N6 C12 C11 1.7(5) . . . .
C14 C11 C12 O2 175.1(4) . . . .
C10 C11 C12 O2 55.5(6) . . . .
C7 C11 C12 O2 -65.5(6) . . . .
C14 C11 C12 N6 -1.1(4) . . . .
C10 C11 C12 N6 -120.7(4) . . . .
C7 C11 C12 N6 118.4(4) . . . .
C12 N6 C13 C18 178.4(5) . . . .
C12 N6 C13 C14 -1.6(5) . . . .
C18 C13 C14 C15 -0.1(7) . . . .
N6 C13 C14 C15 179.9(4) . . . .
C18 C13 C14 C11 -179.2(4) . . . .
N6 C13 C14 C11 0.8(5) . . . .
C10 C11 C14 C15 -63.6(6) . . . .
C7 C11 C14 C15 60.5(6) . . . .
C12 C11 C14 C15 -178.8(4) . . . .
C10 C11 C14 C13 115.4(4) . . . .
C7 C11 C14 C13 -120.5(4) . . . .
C12 C11 C14 C13 0.2(4) . . . .
C13 C14 C15 C16 -0.7(6) . . . .
C11 C14 C15 C16 178.2(4) . . . .
C14 C15 C16 C17 0.9(7) . . . .
C14 C15 C16 F1 -179.7(4) . . . .
F1 C16 C17 C18 -179.7(5) . . . .
C15 C16 C17 C18 -0.3(8) . . . .
C14 C13 C18 C17 0.7(7) . . . .
N6 C13 C18 C17 -179.2(5) . . . .
C16 C17 C18 C13 -0.5(7) . . . .
C9 C10 C19 O3 -170.4(5) . . . .
C11 C10 C19 O3 8.1(7) . . . .
C9 C10 C19 C20 12.5(7) . . . .
C11 C10 C19 C20 -169.0(4) . . . .
O3 C19 C20 C21 87.1(7) . . . .
C10 C19 C20 C21 -95.7(6) . . . .
O3 C19 C20 C24 -86.4(6) . . . .
C10 C19 C20 C24 90.8(6) . . . .
C24 C20 C21 C22 0.8(8) . . . .
C19 C20 C21 C22 -172.8(5) . . . .
C23 N7 C22 C21 -1.0(12) . . . .
C20 C21 C22 N7 0.7(11) . . . .
C22 N7 C23 C24 -0.4(11) . . . .
C21 C20 C24 C23 -2.1(8) . . . .
C19 C20 C24 C23 171.9(5) . . . .
N7 C23 C24 C20 2.0(11) . . . .
C8 N8 C25 C30 -88.0(6) . . . .
C9 N8 C25 C30 99.3(6) . . . .
C8 N8 C25 C26 94.6(6) . . . .
C9 N8 C25 C26 -78.2(6) . . . .
C30 C25 C26 C27 0.0(9) . . . .
N8 C25 C26 C27 177.5(6) . . . .
C25 C26 C27 C28 2.2(11) . . . .
C26 C27 C28 C29 -3.7(10) . . . .
C26 C27 C28 O4 179.5(6) . . . .
C31 O4 C28 C29 7.2(10) . . . .
C31 O4 C28 C27 -176.1(7) . . . .
C27 C28 C29 C30 3.1(9) . . . .
O4 C28 C29 C30 179.5(6) . . . .
C26 C25 C30 C29 -0.6(9) . . . .
N8 C25 C30 C29 -178.1(5) . . . .
C28 C29 C30 C25 -0.9(9) . . . .
